data_2005366
loop_
_publ_author_name
'Bu\~nuel, E.'
'Cativiela, C.'
'D\'iaz-de-Villegas, M. D.'
'G\'alvez, J. A.'

_publ_section_title
;
 A New Conformationally Restricted Aspartic Acid Analogue with a
 Bicyclo[2.2.2]octane Skeleton
;
_journal_issue 9
_journal_name_full 'Acta Crystallographica Section C'
_journal_page_first 2292
_journal_page_last 2294
_journal_paper_doi 10.1107/S0108270196004696
_journal_volume 52
_journal_year 1996
_chemical_formula_sum 'C18 H21 N O5'
_chemical_formula_weight 331.36
_chemical_name_systematic
;
(2R,3S)-3-benzamido-3-methoxycarbonylbicyclo[2.2.2]octane-2-carboxylic acid
;
_space_group_IT_number 4
_symmetry_cell_setting monoclinic
_symmetry_space_group_name_Hall 'P 2yb'
_symmetry_space_group_name_H-M 'P 1 21 1'
_audit_creation_method SHELXL
_cell_angle_alpha 90.00
_cell_angle_beta 99.480(10)
_cell_angle_gamma 90.00
_cell_formula_units_Z 2
_cell_length_a 8.248(3)
_cell_length_b 9.593(3)
_cell_length_c 10.943(3)
_cell_measurement_reflns_used 38
_cell_measurement_temperature 293(2)
_cell_measurement_theta_max 12.55
_cell_measurement_theta_min 5.25
_cell_volume 854.0(5)
_computing_cell_refinement XSCANS
_computing_data_collection 'XSCANS (Siemens, 1994)'
_computing_data_reduction XSCANS
_computing_molecular_graphics 'SHELXTL-Plus (Sheldrick, 1989)'
_computing_publication_material SHELXL93
_computing_structure_refinement 'SHELXL93 (Sheldrick, 1993)'
_computing_structure_solution 'SIR92 (Altomare et al., 1992)'
_diffrn_ambient_temperature 293(2)
_diffrn_measurement_device 'Siemens P4 diffractometer'
_diffrn_measurement_method \q/2\q
_diffrn_radiation_monochromator graphite
_diffrn_radiation_source 'fine-focus sealed tube'
_diffrn_radiation_type MoK\a
_diffrn_radiation_wavelength 0.71073
_diffrn_reflns_av_R_equivalents 0.0613
_diffrn_reflns_av_sigmaI/netI 0.0537
_diffrn_reflns_limit_h_max 9
_diffrn_reflns_limit_h_min -1
_diffrn_reflns_limit_k_max 11
_diffrn_reflns_limit_k_min -1
_diffrn_reflns_limit_l_max 12
_diffrn_reflns_limit_l_min -13
_diffrn_reflns_number 2161
_diffrn_reflns_theta_max 25.09
_diffrn_reflns_theta_min 2.50
_diffrn_standards_decay_% 0
_diffrn_standards_interval_count 97
_diffrn_standards_number 3
_exptl_absorpt_coefficient_mu 0.094
_exptl_absorpt_correction_type none
_exptl_crystal_colour Colourless
_exptl_crystal_density_diffrn 1.289
_exptl_crystal_density_meas ?
_exptl_crystal_description Prism
_exptl_crystal_F_000 352
_exptl_crystal_size_max 0.62
_exptl_crystal_size_mid 0.58
_exptl_crystal_size_min 0.08
_refine_diff_density_max 0.202
_refine_diff_density_min -0.206
_refine_ls_abs_structure_details 'Flack (1983)'
_refine_ls_abs_structure_Flack -1.3(19)
_refine_ls_extinction_method none
_refine_ls_goodness_of_fit_all 1.062
_refine_ls_goodness_of_fit_obs 1.084
_refine_ls_hydrogen_treatment refU
_refine_ls_matrix_type full
_refine_ls_number_parameters 218
_refine_ls_number_reflns 1778
_refine_ls_number_restraints 1
_refine_ls_restrained_S_all 1.061
_refine_ls_restrained_S_obs 1.083
_refine_ls_R_factor_all 0.0623
_refine_ls_R_factor_obs 0.0440
_refine_ls_shift/esd_max -0.001
_refine_ls_shift/esd_mean 0.000
_refine_ls_structure_factor_coef Fsqd
_refine_ls_weighting_details 'w = 1/[\s^2^(Fo^2^)+(0.0577P)^2^+0.0358P] where P=(Fo^2^+2Fc^2^)/3'
_refine_ls_weighting_scheme calc
_refine_ls_wR_factor_all 0.1134
_refine_ls_wR_factor_obs 0.1019
_reflns_number_observed 1423
_reflns_number_total 1778
_reflns_observed_criterion >2sigma(I)
_cod_data_source_file ha1159.cif
_cod_data_source_block EB945
_cod_depositor_comments
;
The following automatic conversions were performed:
'_symmetry_cell_setting' value 'Monoclinic' changed to 'monoclinic'
according to '/home/saulius/struct/CIF-dictionaries/cif_core.dic'
dictionary named 'cif_core.dic' version 2.4.1 from 2010-06-29.

Automatic conversion script
Id: cif_fix_enum 1527 2010-12-29 10:47:43Z saulius 

The following automatic conversions were performed:

'_symmetry_cell_setting' value 'Monoclinic' changed to 'monoclinic'
according to /home/saulius/struct/CIF-dictionaries/cif_core.dic
dictionary named 'cif_core.dic' version 2.4.1 from 2010-06-29.

Automatic conversion script
Id: cif_fix_values 1715 2011-07-08 13:25:40Z adriana 

The following automatic conversions were performed:

'_exptl_crystal_density_meas' value 'not measured' was changed to '?'
- the value is perceived as not measured.

Automatic conversion script
Id: cif_fix_values 3008 2015-01-20 13:52:24Z robertas 

The following automatic conversions were performed:

'_refine_ls_weighting_scheme' value 'calc w =
1/[\s^2^(Fo^2^)+(0.0577P)^2^+0.0358P] where P=(Fo^2^+2Fc^2^)/3' was
changed to 'calc'. New tag '_refine_ls_weighting_details' was
created. The value of the new tag was set to 'w =
1/[\s^2^(Fo^2^)+(0.0577P)^2^+0.0358P] where P=(Fo^2^+2Fc^2^)/3'.

Automatic conversion script
Id: cif_fix_values 3143 2015-03-26 13:38:13Z robertas 
;
_cod_original_sg_symbol_H-M 'P 21'
_cod_database_code 2005366

loop_
_symmetry_equiv_pos_as_xyz
'x, y, z'
'-x, y+1/2, -z'

loop_
_atom_site_aniso_label
_atom_site_aniso_U_11
_atom_site_aniso_U_22
_atom_site_aniso_U_33
_atom_site_aniso_U_12
_atom_site_aniso_U_13
_atom_site_aniso_U_23
N 0.0342(13) 0.026(2) 0.0225(13) -0.0039(13) -0.0035(11) 0.0019(13)
O1 0.0469(15) 0.050(2) 0.0432(15) 0.0172(13) 0.0108(12) -0.0037(14)
O2 0.068(2) 0.0304(15) 0.050(2) 0.0107(14) 0.0151(13) 0.0085(14)
O3 0.052(2) 0.042(2) 0.040(2) -0.0204(13) -0.0153(12) 0.0089(14)
O4 0.040(2) 0.071(3) 0.134(3) 0.013(2) 0.035(2) 0.037(2)
O5 0.0444(14) 0.047(2) 0.053(2) 0.0184(13) 0.0098(12) 0.0202(15)
C1 0.031(2) 0.051(3) 0.038(2) -0.006(2) -0.009(2) -0.002(2)
C2 0.029(2) 0.029(2) 0.022(2) -0.0014(15) -0.0021(13) 0.001(2)
C3 0.035(2) 0.032(2) 0.034(2) 0.005(2) 0.0078(14) 0.008(2)
C4 0.068(2) 0.048(3) 0.032(2) 0.014(2) 0.004(2) -0.002(2)
C5 0.077(3) 0.072(4) 0.034(2) 0.019(3) -0.009(2) 0.011(2)
C6 0.048(2) 0.067(3) 0.046(2) 0.016(2) -0.022(2) -0.004(2)
C7 0.067(3) 0.046(3) 0.048(2) -0.026(2) -0.011(2) -0.005(2)
C8 0.084(3) 0.048(3) 0.044(2) 0.010(3) -0.013(2) -0.019(2)
C9 0.033(2) 0.037(2) 0.031(2) 0.006(2) -0.004(2) 0.004(2)
C10 0.111(4) 0.032(3) 0.093(4) 0.014(3) 0.035(3) 0.008(3)
C11 0.033(2) 0.026(2) 0.030(2) -0.005(2) -0.0001(14) -0.001(2)
C12 0.029(2) 0.036(2) 0.026(2) -0.003(2) -0.0035(14) -0.001(2)
C13 0.054(2) 0.035(2) 0.032(2) -0.003(2) -0.002(2) -0.004(2)
C14 0.072(3) 0.048(3) 0.031(2) 0.000(2) -0.010(2) -0.010(2)
C15 0.060(2) 0.051(3) 0.031(2) 0.000(2) -0.006(2) 0.005(2)
C16 0.043(2) 0.037(2) 0.041(2) 0.006(2) 0.002(2) 0.007(2)
C17 0.038(2) 0.033(2) 0.032(2) -0.003(2) -0.0011(15) 0.000(2)
C18 0.037(2) 0.035(2) 0.045(2) 0.009(2) 0.006(2) 0.004(2)

loop_
_atom_site_label
_atom_site_occupancy
_atom_site_fract_x
_atom_site_fract_y
_atom_site_fract_z
_atom_site_U_iso_or_equiv
_atom_site_thermal_displace_type
_atom_site_calc_flag
_atom_site_refinement_flags
_atom_site_type_symbol
N 1 0.3241(3) 0.2194(3) 0.5179(2) 0.0285(6) Uani d . N
H 1 0.3638(3) 0.2975(3) 0.4948(2) 0.071(3) Uiso d R H
O1 1 0.5014(3) -0.0295(3) 0.5678(2) 0.0463(7) Uani d . O
O2 1 0.3395(3) -0.0709(3) 0.7103(3) 0.0490(7) Uani d . O
O3 1 0.1406(3) 0.0476(3) 0.4776(2) 0.0473(8) Uani d . O
O4 1 -0.0440(3) 0.2635(4) 0.7141(4) 0.0796(12) Uani d . O
O5 1 0.1102(3) 0.3907(3) 0.6088(2) 0.0480(7) Uani d . O
H' 1 0.0131(3) 0.4397(3) 0.5912(2) 0.071(3) Uiso d R H
C1 1 0.5332(4) 0.2431(4) 0.7075(4) 0.0416(10) Uani d . C
H1 1 0.6125(4) 0.2387(4) 0.6406(4) 0.071(3) Uiso d R H
C2 1 0.3712(4) 0.1698(3) 0.6471(3) 0.0274(8) Uani d . C
C3 1 0.2362(4) 0.1986(4) 0.7313(3) 0.0336(8) Uani d . C
H3 1 0.1935(4) 0.1090(4) 0.7595(3) 0.071(3) Uiso d R H
C4 1 0.3193(5) 0.2694(5) 0.8541(4) 0.0496(10) Uani d . C
H4 1 0.2219(5) 0.2721(5) 0.9081(4) 0.071(3) Uiso d R H
C5 1 0.4623(6) 0.1742(6) 0.9150(4) 0.0632(14) Uani d . C
H5A 1 0.4222(6) 0.0647(6) 0.9216(4) 0.071(3) Uiso d R H
H5B 1 0.5013(6) 0.2202(6) 0.9968(4) 0.071(3) Uiso d R H
C6 1 0.5955(5) 0.1709(5) 0.8338(4) 0.0569(13) Uani d . C
H6A 1 0.6885(5) 0.2320(5) 0.8723(4) 0.071(3) Uiso d R H
H6B 1 0.6387(5) 0.0781(5) 0.8210(4) 0.071(3) Uiso d R H
C7 1 0.5011(5) 0.3970(5) 0.7307(4) 0.0560(12) Uani d . C
H7A 1 0.4433(5) 0.4528(5) 0.6494(4) 0.071(3) Uiso d R H
H7B 1 0.6078(5) 0.4329(5) 0.7567(4) 0.071(3) Uiso d R H
C8 1 0.3897(6) 0.4107(5) 0.8307(4) 0.0616(13) Uani d . C
H8A 1 0.3096(6) 0.4832(5) 0.8054(4) 0.071(3) Uiso d R H
H8B 1 0.4513(6) 0.4470(5) 0.9182(4) 0.071(3) Uiso d R H
C9 1 0.4094(4) 0.0125(4) 0.6350(3) 0.0346(9) Uani d . C
C10 1 0.3632(7) -0.2193(5) 0.6982(5) 0.077(2) Uani d . C
H10A 1 0.3082(7) -0.2680(5) 0.7561(5) 0.071(3) Uiso calc R H
H10B 1 0.4785(7) -0.2402(5) 0.7149(5) 0.071(3) Uiso calc R H
H10C 1 0.3186(7) -0.2481(5) 0.6155(5) 0.071(3) Uiso calc R H
C11 1 0.2021(4) 0.1563(4) 0.4427(3) 0.0303(8) Uani d . C
C12 1 0.1412(4) 0.2192(4) 0.3182(3) 0.0314(8) Uani d . C
C13 1 0.0822(5) 0.1301(5) 0.2189(3) 0.0415(10) Uani d . C
H13 1 0.0915(5) 0.0306(5) 0.2304(3) 0.071(3) Uiso d R H
C14 1 0.0142(6) 0.1863(5) 0.1038(4) 0.0523(11) Uani d . C
H14 1 -0.0294(6) 0.1123(5) 0.0377(4) 0.071(3) Uiso d R H
C15 1 0.0015(5) 0.3291(5) 0.0878(3) 0.0487(11) Uani d . C
H15 1 -0.0463(5) 0.3689(5) 0.0007(3) 0.071(3) Uiso d R H
C16 1 0.0602(4) 0.4186(5) 0.1848(3) 0.0411(9) Uani d . C
H16 1 0.0603(4) 0.5149(5) 0.1802(3) 0.071(3) Uiso d R H
C17 1 0.1297(4) 0.3636(4) 0.3003(3) 0.0351(9) Uani d . C
H17 1 0.1729(4) 0.4262(4) 0.3704(3) 0.071(3) Uiso d R H
C18 1 0.0853(4) 0.2843(4) 0.6803(3) 0.0393(9) Uani d . C

loop_
_atom_type_symbol
_atom_type_description
_atom_type_scat_dispersion_real
_atom_type_scat_dispersion_imag
_atom_type_scat_source
C C 0.0033 0.0016 'International Tables Vol C Tables 4.2.6.8 and 6.1.1.4'
H H 0.0000 0.0000 'International Tables Vol C Tables 4.2.6.8 and 6.1.1.4'
N N 0.0061 0.0033 'International Tables Vol C Tables 4.2.6.8 and 6.1.1.4'
O O 0.0106 0.0060 'International Tables Vol C Tables 4.2.6.8 and 6.1.1.4'

loop_
_geom_angle_atom_site_label_1
_geom_angle_atom_site_label_2
_geom_angle_atom_site_label_3
_geom_angle
_geom_angle_publ_flag
C11 N C2 119.7(3) yes
C11 N H 119.5(2) ?
C2 N H 120.0(2) ?
C9 O2 C10 116.9(3) yes
C18 O5 H' 107.7(2) ?
C7 C1 C6 108.9(4) yes
C7 C1 C2 110.3(3) yes
C6 C1 C2 108.1(3) yes
C7 C1 H1 107.3(2) ?
C6 C1 H1 116.4(2) ?
C2 C1 H1 105.8(2) ?
N C2 C9 104.8(3) yes
N C2 C1 109.4(3) yes
C9 C2 C1 107.6(3) yes
N C2 C3 113.6(3) yes
C9 C2 C3 113.0(3) yes
C1 C2 C3 108.1(3) yes
C18 C3 C4 107.3(3) yes
C18 C3 C2 119.5(3) yes
C4 C3 C2 109.0(3) yes
C18 C3 H3 105.7(2) ?
C4 C3 H3 103.7(2) ?
C2 C3 H3 110.4(2) ?
C8 C4 C5 108.3(4) yes
C8 C4 C3 111.7(3) yes
C5 C4 C3 108.0(4) yes
C8 C4 H4 114.5(2) ?
C5 C4 H4 111.3(2) ?
C3 C4 H4 102.8(2) ?
C6 C5 C4 109.4(3) no
C6 C5 H5A 105.7(3) ?
C4 C5 H5A 111.8(3) ?
C6 C5 H5B 112.0(2) ?
C4 C5 H5B 103.6(2) ?
H5A C5 H5B 114.5 ?
C5 C6 C1 110.1(3) no
C5 C6 H6A 108.6(3) ?
C1 C6 H6A 103.3(2) ?
C5 C6 H6B 114.7(3) ?
C1 C6 H6B 110.7(2) ?
H6A C6 H6B 108.7 ?
C1 C7 C8 109.8(4) no
C1 C7 H7A 114.0(2) ?
C8 C7 H7A 107.9(2) ?
C1 C7 H7B 103.0(2) ?
C8 C7 H7B 112.9(2) ?
H7A C7 H7B 109.3 ?
C4 C8 C7 109.5(4) no
C4 C8 H8A 115.4(2) ?
C7 C8 H8A 108.4(3) ?
C4 C8 H8B 106.3(2) ?
C7 C8 H8B 114.4(2) ?
H8A C8 H8B 102.9 ?
O1 C9 O2 123.3(4) no
O1 C9 C2 122.2(3) no
O2 C9 C2 114.4(3) no
O2 C10 H10A 109.5(2) ?
O2 C10 H10B 109.5(3) ?
H10A C10 H10B 109.5 ?
O2 C10 H10C 109.5(3) ?
H10A C10 H10C 109.5 ?
H10B C10 H10C 109.5 ?
O3 C11 N 119.6(3) no
O3 C11 C12 121.5(3) no
N C11 C12 118.9(3) no
C17 C12 C13 119.1(3) no
C17 C12 C11 122.0(3) no
C13 C12 C11 118.7(3) no
C14 C13 C12 119.9(4) no
C14 C13 H13 120.7(3) ?
C12 C13 H13 119.4(2) ?
C15 C14 C13 120.4(4) no
C15 C14 H14 125.5(2) ?
C13 C14 H14 114.0(3) ?
C14 C15 C16 120.4(4) no
C14 C15 H15 119.2(2) ?
C16 C15 H15 120.3(2) ?
C15 C16 C17 119.7(4) no
C15 C16 H16 125.3(2) ?
C17 C16 H16 114.9(2) ?
C12 C17 C16 120.5(4) no
C12 C17 H17 118.9(2) ?
C16 C17 H17 120.7(2) ?
O4 C18 O5 122.8(3) no
O4 C18 C3 120.8(4) no
O5 C18 C3 116.0(3) no

loop_
_geom_bond_atom_site_label_1
_geom_bond_atom_site_label_2
_geom_bond_distance
_geom_bond_publ_flag
N C11 1.335(4) yes
N C2 1.481(4) yes
N H 0.87 ?
O1 C9 1.209(4) no
O2 C9 1.345(5) no
O2 C10 1.445(6) no
O3 C11 1.246(4) no
O4 C18 1.202(4) no
O5 C18 1.322(5) no
O5 H' 0.92 ?
C1 C7 1.529(7) yes
C1 C6 1.555(6) yes
C1 C2 1.558(4) yes
C1 H1 1.06 ?
C2 C9 1.552(5) yes
C2 C3 1.582(5) yes
C3 C18 1.519(5) no
C3 C4 1.560(6) yes
C3 H3 1.00 ?
C4 C8 1.513(7) yes
C4 C5 1.552(6) yes
C4 H4 1.07 ?
C5 C6 1.522(6) yes
C5 H5A 1.11 ?
C5 H5B 1.00 ?
C6 H6A 1.00 ?
C6 H6B 0.98 ?
C7 C8 1.545(6) yes
C7 H7A 1.08 ?
C7 H7B 0.94 ?
C8 H8A 0.97 ?
C8 H8B 1.07 ?
C10 H10A 0.96 ?
C10 H10B 0.96 ?
C10 H10C 0.96 ?
C11 C12 1.499(5) no
C12 C17 1.400(5) no
C12 C13 1.405(5) no
C13 C14 1.399(6) no
C13 H13 0.96 ?
C14 C15 1.384(7) no
C14 H14 1.04 ?
C15 C16 1.389(6) no
C15 H15 1.04 ?
C16 C17 1.402(5) no
C16 H16 0.92 ?
C17 H17 0.99 ?

loop_
_geom_torsion_atom_site_label_1
_geom_torsion_atom_site_label_2
_geom_torsion_atom_site_label_3
_geom_torsion_atom_site_label_4
_geom_torsion
_geom_torsion_publ_flag
C11 N C2 C9 55.4(4) yes
C11 N C2 C1 170.6(3) yes
C11 N C2 C3 -68.5(4) yes
C7 C1 C2 N 70.7(4) ?
C6 C1 C2 N -170.4(3) ?
C7 C1 C2 C9 -175.9(3) ?
C6 C1 C2 C9 -57.0(4) ?
C7 C1 C2 C3 -53.5(4) ?
C6 C1 C2 C3 65.4(4) ?
N C2 C3 C18 -6.4(4) ?
C9 C2 C3 C18 -125.8(3) ?
C1 C2 C3 C18 115.2(3) ?
N C2 C3 C4 -130.3(3) ?
C9 C2 C3 C4 110.3(3) ?
C1 C2 C3 C4 -8.7(4) yes
C18 C3 C4 C8 -67.2(4) ?
C2 C3 C4 C8 63.7(4) ?
C18 C3 C4 C5 173.8(3) ?
C2 C3 C4 C5 -55.4(4) ?
C8 C4 C5 C6 -54.7(5) ?
C3 C4 C5 C6 66.5(5) ?
C4 C5 C6 C1 -9.2(6) yes
C7 C1 C6 C5 64.0(5) ?
C2 C1 C6 C5 -55.8(5) ?
C6 C1 C7 C8 -51.6(4) ?
C2 C1 C7 C8 66.8(4) ?
C5 C4 C8 C7 67.0(4) ?
C3 C4 C8 C7 -51.8(5) ?
C1 C7 C8 C4 -11.8(5) yes
C10 O2 C9 O1 -7.0(6) yes
C10 O2 C9 C2 176.6(4) yes
N C2 C9 O1 50.8(4) yes
C1 C2 C9 O1 -65.7(4) yes
C3 C2 C9 O1 175.1(3) yes
N C2 C9 O2 -132.8(3) yes
C1 C2 C9 O2 110.8(3) ?
C3 C2 C9 O2 -8.5(4) yes
C2 N C11 O3 -7.4(5) yes
C2 N C11 C12 172.0(3) yes
O3 C11 C12 C17 142.2(4) ?
N C11 C12 C17 -37.1(5) yes
O3 C11 C12 C13 -32.8(5) ?
N C11 C12 C13 147.9(3) yes
C17 C12 C13 C14 0.5(6) ?
C11 C12 C13 C14 175.6(4) ?
C12 C13 C14 C15 -1.4(7) ?
C13 C14 C15 C16 1.8(7) ?
C14 C15 C16 C17 -1.3(6) ?
C13 C12 C17 C16 0.0(6) ?
C11 C12 C17 C16 -175.0(3) ?
C15 C16 C17 C12 0.4(6) ?
C4 C3 C18 O4 -85.9(5) ?
C2 C3 C18 O4 149.4(4) yes
C4 C3 C18 O5 87.0(4) ?
C2 C3 C18 O5 -37.8(5) ?
